data_2012668
loop_
_publ_author_name
'Linden, Anthony'
'Fu, Changchun'
'Majchrzak, Agnieszka'
'Mloston, Grzegorz'
'Heimgartner, Heinz'

_publ_section_title
;
 The dimer, trimer and 1,2,4-trithiolane of adamantanethione
;
_journal_issue 4
_journal_name_full 'Acta Crystallographica Section C'
_journal_page_first o231
_journal_page_last o234
_journal_paper_doi 10.1107/S0108270102003190
_journal_volume 58
_journal_year 2002
_chemical_formula_iupac 'C20 H28 S2'
_chemical_formula_moiety 'C20 H28 S2'
_chemical_formula_sum 'C20 H28 S2'
_chemical_formula_weight 332.56
_chemical_melting_point 579.0(10)
_chemical_name_systematic
;
dispiro[1,3-dithietane-2,2':4,2''-diadamantane]
;
_space_group_IT_number 14
_symmetry_cell_setting monoclinic
_symmetry_space_group_name_Hall '-P 2yn'
_symmetry_space_group_name_H-M 'P 1 21/n 1'
_atom_sites_solution_hydrogens geom
_atom_sites_solution_primary direct
_atom_sites_solution_secondary difmap
_audit_creation_method SHELXL-97
_cell_angle_alpha 90.00
_cell_angle_beta 93.8719(5)
_cell_angle_gamma 90.00
_cell_formula_units_Z 2
_cell_length_a 6.45670(10)
_cell_length_b 12.0271(2)
_cell_length_c 10.7163(2)
_cell_measurement_reflns_used 17358
_cell_measurement_temperature 160.0(10)
_cell_measurement_theta_max 30.0
_cell_measurement_theta_min 2.0
_cell_volume 830.28(2)
_computing_cell_refinement 'DENZO-SMN (Otwinowski & Minor, 1997)'
_computing_data_collection 'COLLECT (Nonius, 2000)'
_computing_data_reduction 'DENZO-SMN and SCALEPACK (Otwinowski & Minor, 1997)'
_computing_molecular_graphics 'ORTEPII (Johnson, 1976)'
_computing_publication_material 'SHELXL97 and PLATON (Spek, 2002)'
_computing_structure_refinement 'SHELXL97 (Sheldrick, 1997)'
_computing_structure_solution 'SIR92 (Altomare et al., 1994)'
_diffrn_ambient_temperature 160.0(10)
_diffrn_detector_area_resol_mean 9
_diffrn_measured_fraction_theta_full 0.998
_diffrn_measured_fraction_theta_max 0.998
_diffrn_measurement_device_type 'Nonius KappaCCD'
_diffrn_measurement_method '\f and \w scans with \k offsets'
_diffrn_radiation_monochromator 'horizontally mounted graphite crystal'
_diffrn_radiation_source 'Nonius FR591 sealed tube generator'
_diffrn_radiation_type MoK\a
_diffrn_radiation_wavelength 0.71073
_diffrn_reflns_av_R_equivalents 0.0402
_diffrn_reflns_av_sigmaI/netI 0.0207
_diffrn_reflns_limit_h_max 9
_diffrn_reflns_limit_h_min -9
_diffrn_reflns_limit_k_max 16
_diffrn_reflns_limit_k_min -16
_diffrn_reflns_limit_l_max 15
_diffrn_reflns_limit_l_min -14
_diffrn_reflns_number 29949
_diffrn_reflns_theta_full 30.01
_diffrn_reflns_theta_max 30.01
_diffrn_reflns_theta_min 3.39
_diffrn_standards_decay_% 0
_diffrn_standards_number 0
_exptl_absorpt_coefficient_mu 0.316
_exptl_absorpt_correction_T_max 0.830
_exptl_absorpt_correction_T_min 0.769
_exptl_absorpt_correction_type multi-scan
_exptl_absorpt_process_details '(SORTAV; Blessing, 1995)'
_exptl_crystal_colour colourless
_exptl_crystal_density_diffrn 1.330
_exptl_crystal_density_method 'not measured'
_exptl_crystal_description prism
_exptl_crystal_F_000 360
_exptl_crystal_size_max 0.25
_exptl_crystal_size_mid 0.25
_exptl_crystal_size_min 0.20
_refine_diff_density_max 0.343
_refine_diff_density_min -0.286
_refine_ls_extinction_method none
_refine_ls_goodness_of_fit_ref 1.094
_refine_ls_hydrogen_treatment constr
_refine_ls_matrix_type full
_refine_ls_number_parameters 100
_refine_ls_number_reflns 2409
_refine_ls_number_restraints 0
_refine_ls_restrained_S_all 1.094
_refine_ls_R_factor_all 0.0364
_refine_ls_R_factor_gt 0.0306
_refine_ls_shift/su_max 0.001
_refine_ls_shift/su_mean 0.000
_refine_ls_structure_factor_coef Fsqd
_refine_ls_weighting_details 'w = 1/[\s^2^(Fo^2^)+(0.0363P)^2^+0.2667P] where P = (Fo^2^+2Fc^2^)/3'
_refine_ls_weighting_scheme calc
_refine_ls_wR_factor_gt 0.0785
_refine_ls_wR_factor_ref 0.0814
_reflns_number_gt 2098
_reflns_number_total 2410
_reflns_threshold_expression I>2\s(I)
_cod_data_source_file tr1020.cif
_cod_data_source_block II
_cod_depositor_comments
;
The following automatic conversions were performed:

'_chemical_melting_point' value '578-580' was changed to '579.0(10)'
- the average value was taken and precision was estimated.

Automatic conversion script
Id: cif_fix_values 1646 2011-03-28 12:23:43Z adriana 

The following automatic conversions were performed:

'_chemical_melting_point' value '578-580' was changed to '579.0(10)'
- the average value was taken and precision was estimated.

Automatic conversion script
Id: cif_fix_values 1715 2011-07-08 13:25:40Z adriana 
;
_cod_original_sg_symbol_H-M 'P 21/n'
_cod_database_code 2012668
_cod_database_fobs_code 2012668

loop_
_symmetry_equiv_pos_as_xyz
'x, y, z'
'-x+1/2, y+1/2, -z+1/2'
'-x, -y, -z'
'x-1/2, -y-1/2, z-1/2'

loop_
_atom_site_label
_atom_site_fract_x
_atom_site_fract_y
_atom_site_fract_z
_atom_site_U_iso_or_equiv
_atom_site_adp_type
_atom_site_calc_flag
_atom_site_refinement_flags
_atom_site_occupancy
_atom_site_disorder_assembly
_atom_site_disorder_group
_atom_site_type_symbol
S1 1.20722(4) 0.00527(2) 0.02619(2) 0.01916(9) Uani d . 1 . . S
C1 0.97197(14) 0.05290(8) 0.09823(9) 0.01561(18) Uani d . 1 . . C
C2 0.94793(16) 0.00044(8) 0.22698(10) 0.0176(2) Uani d . 1 . . C
H2 0.9587 -0.0823 0.2208 0.021 Uiso calc R 1 . . H
C3 1.12057(17) 0.04494(10) 0.31955(10) 0.0219(2) Uani d . 1 . . C
H31 1.1081 0.0107 0.4027 0.026 Uiso calc R 1 . . H
H32 1.2579 0.0248 0.2903 0.026 Uiso calc R 1 . . H
C4 1.10362(17) 0.17167(10) 0.33022(10) 0.0237(2) Uani d . 1 . . C
H4 1.2157 0.2000 0.3910 0.028 Uiso calc R 1 . . H
C5 1.12786(17) 0.22341(9) 0.20118(10) 0.0235(2) Uani d . 1 . . C
H51 1.2656 0.2041 0.1721 0.028 Uiso calc R 1 . . H
H52 1.1188 0.3054 0.2070 0.028 Uiso calc R 1 . . H
C6 0.95627(16) 0.17988(8) 0.10736(9) 0.0183(2) Uani d . 1 . . C
H6 0.9722 0.2137 0.0233 0.022 Uiso calc R 1 . . H
C7 0.73474(16) 0.03259(9) 0.27209(10) 0.0209(2) Uani d . 1 . . C
H71 0.6233 0.0043 0.2124 0.025 Uiso calc R 1 . . H
H72 0.7169 -0.0016 0.3547 0.025 Uiso calc R 1 . . H
C8 0.71837(16) 0.15952(9) 0.28226(10) 0.0218(2) Uani d . 1 . . C
H8 0.5798 0.1800 0.3118 0.026 Uiso calc R 1 . . H
C9 0.89069(18) 0.20316(10) 0.37522(10) 0.0256(2) Uani d . 1 . . C
H91 0.8800 0.2850 0.3822 0.031 Uiso calc R 1 . . H
H92 0.8747 0.1707 0.4589 0.031 Uiso calc R 1 . . H
C10 0.74219(17) 0.20997(9) 0.15248(10) 0.0219(2) Uani d . 1 . . C
H101 0.7278 0.2918 0.1566 0.026 Uiso calc R 1 . . H
H102 0.6317 0.1811 0.0926 0.026 Uiso calc R 1 . . H

loop_
_atom_site_aniso_label
_atom_site_aniso_U_11
_atom_site_aniso_U_22
_atom_site_aniso_U_33
_atom_site_aniso_U_12
_atom_site_aniso_U_13
_atom_site_aniso_U_23
S1 0.01337(13) 0.02701(15) 0.01717(14) -0.00029(9) 0.00142(9) -0.00666(9)
C1 0.0136(4) 0.0183(4) 0.0149(4) -0.0001(3) 0.0010(3) -0.0018(3)
C2 0.0191(5) 0.0178(4) 0.0161(5) 0.0009(3) 0.0032(4) 0.0016(3)
C3 0.0210(5) 0.0290(5) 0.0155(4) 0.0044(4) -0.0002(4) 0.0005(4)
C4 0.0217(5) 0.0303(6) 0.0186(5) -0.0005(4) -0.0013(4) -0.0080(4)
C5 0.0239(5) 0.0211(5) 0.0257(5) -0.0050(4) 0.0024(4) -0.0050(4)
C6 0.0207(5) 0.0168(4) 0.0174(4) 0.0001(3) 0.0011(4) 0.0010(3)
C7 0.0197(5) 0.0256(5) 0.0181(5) -0.0013(4) 0.0054(4) 0.0002(4)
C8 0.0193(5) 0.0270(5) 0.0193(5) 0.0042(4) 0.0035(4) -0.0048(4)
C9 0.0268(5) 0.0308(6) 0.0192(5) 0.0023(4) 0.0019(4) -0.0084(4)
C10 0.0230(5) 0.0210(5) 0.0217(5) 0.0058(4) 0.0010(4) -0.0019(4)

loop_
_atom_type_symbol
_atom_type_description
_atom_type_scat_dispersion_real
_atom_type_scat_dispersion_imag
_atom_type_scat_source
C C 0.0033 0.0016
; International Tables for Crystallography (1992).
Vol. C, Tables 4.2.6.8 and 6.1.1.4
;
H H 0.0000 0.0000
; International Tables for Crystallography (1992).
Vol. C, Tables 4.2.6.8 and 6.1.1.4
;
S S 0.1246 0.1234
; International Tables for Crystallography (1992).
Vol. C, Tables 4.2.6.8 and 6.1.1.4
;

loop_
_geom_angle_atom_site_label_1
_geom_angle_atom_site_label_2
_geom_angle_atom_site_label_3
_geom_angle_site_symmetry_3
_geom_angle
_geom_angle_publ_flag
C1 S1 C1 3_755 85.76(4) yes
C6 C1 C2 . 109.93(8) ?
C6 C1 S1 . 113.36(7) ?
C2 C1 S1 . 112.67(7) ?
C6 C1 S1 3_755 112.52(7) ?
C2 C1 S1 3_755 113.43(7) ?
S1 C1 S1 3_755 94.24(4) yes
C1 C2 C3 . 108.91(8) ?
C1 C2 C7 . 109.03(8) ?
C3 C2 C7 . 109.56(8) ?
C1 C2 H2 . 109.8 ?
C3 C2 H2 . 109.8 ?
C7 C2 H2 . 109.8 ?
C4 C3 C2 . 110.00(8) ?
C4 C3 H31 . 109.7 ?
C2 C3 H31 . 109.7 ?
C4 C3 H32 . 109.7 ?
C2 C3 H32 . 109.7 ?
H31 C3 H32 . 108.2 ?
C3 C4 C5 . 108.90(9) ?
C3 C4 C9 . 109.80(9) ?
C5 C4 C9 . 109.34(9) ?
C3 C4 H4 . 109.6 ?
C5 C4 H4 . 109.6 ?
C9 C4 H4 . 109.6 ?
C4 C5 C6 . 109.79(9) ?
C4 C5 H51 . 109.7 ?
C6 C5 H51 . 109.7 ?
C4 C5 H52 . 109.7 ?
C6 C5 H52 . 109.7 ?
H51 C5 H52 . 108.2 ?
C1 C6 C5 . 109.45(8) ?
C1 C6 C10 . 108.60(8) ?
C5 C6 C10 . 109.73(8) ?
C1 C6 H6 . 109.7 ?
C5 C6 H6 . 109.7 ?
C10 C6 H6 . 109.7 ?
C8 C7 C2 . 109.86(8) ?
C8 C7 H71 . 109.7 ?
C2 C7 H71 . 109.7 ?
C8 C7 H72 . 109.7 ?
C2 C7 H72 . 109.7 ?
H71 C7 H72 . 108.2 ?
C10 C8 C7 . 108.50(8) ?
C10 C8 C9 . 109.90(9) ?
C7 C8 C9 . 109.63(9) ?
C10 C8 H8 . 109.6 ?
C7 C8 H8 . 109.6 ?
C9 C8 H8 . 109.6 ?
C4 C9 C8 . 109.70(8) ?
C4 C9 H91 . 109.7 ?
C8 C9 H91 . 109.7 ?
C4 C9 H92 . 109.7 ?
C8 C9 H92 . 109.7 ?
H91 C9 H92 . 108.2 ?
C8 C10 C6 . 109.82(8) ?
C8 C10 H101 . 109.7 ?
C6 C10 H101 . 109.7 ?
C8 C10 H102 . 109.7 ?
C6 C10 H102 . 109.7 ?
H101 C10 H102 . 108.2 ?

loop_
_geom_bond_atom_site_label_1
_geom_bond_atom_site_label_2
_geom_bond_site_symmetry_2
_geom_bond_distance
_geom_bond_publ_flag
S1 C1 . 1.8411(10) yes
S1 C1 3_755 1.8432(10) yes
C1 C6 . 1.5342(14) ?
C1 C2 . 1.5346(14) ?
C2 C3 . 1.5374(14) ?
C2 C7 . 1.5388(14) ?
C2 H2 . 1.00 ?
C3 C4 . 1.5330(16) ?
C3 H31 . 0.99 ?
C3 H32 . 0.99 ?
C4 C5 . 1.5340(16) ?
C4 C9 . 1.5348(16) ?
C4 H4 . 1.00 ?
C5 C6 . 1.5369(14) ?
C5 H51 . 0.99 ?
C5 H52 . 0.99 ?
C6 C10 . 1.5380(14) ?
C6 H6 . 1.00 ?
C7 C8 . 1.5346(15) ?
C7 H71 . 0.99 ?
C7 H72 . 0.99 ?
C8 C10 . 1.5346(15) ?
C8 C9 . 1.5350(15) ?
C8 H8 . 1.00 ?
C9 H91 . 0.99 ?
C9 H92 . 0.99 ?
C10 H101 . 0.99 ?
C10 H102 . 0.99 ?

loop_
_geom_torsion_atom_site_label_1
_geom_torsion_atom_site_label_2
_geom_torsion_atom_site_label_3
_geom_torsion_atom_site_label_4
_geom_torsion_site_symmetry_1
_geom_torsion_site_symmetry_4
_geom_torsion
C1 S1 C1 C6 3_755 . -116.76(8)
C1 S1 C1 C2 3_755 . 117.59(8)
C1 S1 C1 S1 3_755 3_755 0.0
C6 C1 C2 C3 . . -59.61(10)
S1 C1 C2 C3 . . 67.87(9)
S1 C1 C2 C3 3_755 . 173.45(7)
C6 C1 C2 C7 . . 59.90(10)
S1 C1 C2 C7 . . -172.62(7)
S1 C1 C2 C7 3_755 . -67.05(9)
C1 C2 C3 C4 . . 60.30(11)
C7 C2 C3 C4 . . -58.88(11)
C2 C3 C4 C5 . . -60.52(11)
C2 C3 C4 C9 . . 59.18(11)
C3 C4 C5 C6 . . 59.99(11)
C9 C4 C5 C6 . . -59.99(11)
C2 C1 C6 C5 . . 59.54(11)
S1 C1 C6 C5 . . -67.56(9)
S1 C1 C6 C5 3_755 . -173.00(7)
C2 C1 C6 C10 . . -60.24(10)
S1 C1 C6 C10 . . 172.66(7)
S1 C1 C6 C10 3_755 . 67.22(9)
C4 C5 C6 C1 . . -59.68(11)
C4 C5 C6 C10 . . 59.40(11)
C1 C2 C7 C8 . . -60.02(11)
C3 C2 C7 C8 . . 59.08(11)
C2 C7 C8 C10 . . 60.47(11)
C2 C7 C8 C9 . . -59.56(11)
C3 C4 C9 C8 . . -59.44(12)
C5 C4 C9 C8 . . 59.98(12)
C10 C8 C9 C4 . . -59.55(12)
C7 C8 C9 C4 . . 59.62(12)
C7 C8 C10 C6 . . -61.06(11)
C9 C8 C10 C6 . . 58.79(11)
C1 C6 C10 C8 . . 60.95(11)
C5 C6 C10 C8 . . -58.65(11)
